data_4072712
loop_
_publ_author_name
'Paneque, Margarita'
'Posadas, Cristina M.'
'Poveda, Manuel L.'
'Rend\'on, Nuria'
'Mereiter, Kurt'

_publ_section_title
;
 Oxidative Coupling in the Reaction of TpMe2Ir(2,3-dimethylbutadiene) with
 Diphenylacetylene
;
_journal_issue 8
_journal_name_full Organometallics
_journal_page_first 1900
_journal_paper_doi 10.1021/om060967x
_journal_volume 26
_journal_year 2007
_chemical_formula_moiety 'C37 H45 B Ir N7'
_chemical_formula_sum 'C37 H45 B Ir N7'
_chemical_formula_weight 790.81
_chemical_name_common 'compound 4.solv'
_chemical_name_systematic
; 
 ? 
;
_space_group_IT_number 14
_symmetry_cell_setting monoclinic
_symmetry_space_group_name_Hall '-P 2yn'
_symmetry_space_group_name_H-M 'P 1 21/n 1'
_atom_sites_solution_hydrogens geom
_atom_sites_solution_primary direct
_atom_sites_solution_secondary difmap
_audit_creation_method SHELXL-97
_cell_angle_alpha 90.00
_cell_angle_beta 95.263(1)
_cell_angle_gamma 90.00
_cell_formula_units_Z 4
_cell_length_a 12.9261(6)
_cell_length_b 14.8923(7)
_cell_length_c 18.9635(9)
_cell_measurement_reflns_used 8230
_cell_measurement_temperature 173(2)
_cell_measurement_theta_max 28.9
_cell_measurement_theta_min 2.4
_cell_volume 3635.1(3)
_computing_cell_refinement 'Bruker SAINT'
_computing_data_collection 'Bruker SMART'
_computing_data_reduction 'Bruker SAINT, SADABS, XPREP'
_computing_molecular_graphics 'Bruker SHELXTL'
_computing_publication_material 'Bruker SHELXTL'
_computing_structure_refinement 'SHELXL-97 (Sheldrick, 1997)'
_computing_structure_solution 'SHELXS-97 (Sheldrick, 1997)'
_diffrn_ambient_temperature 173(2)
_diffrn_measured_fraction_theta_full 0.967
_diffrn_measured_fraction_theta_max 0.967
_diffrn_measurement_device_type 'Bruker Smart APEX CCD 3-axis system'
_diffrn_measurement_method '\w rotations with narrow scan frames'
_diffrn_radiation_monochromator graphite
_diffrn_radiation_source 'fine-focus sealed tube'
_diffrn_radiation_type MoK\a
_diffrn_radiation_wavelength 0.71073
_diffrn_reflns_av_R_equivalents 0.0420
_diffrn_reflns_av_sigmaI/netI 0.0333
_diffrn_reflns_limit_h_max 18
_diffrn_reflns_limit_h_min -18
_diffrn_reflns_limit_k_max 20
_diffrn_reflns_limit_k_min -20
_diffrn_reflns_limit_l_max 26
_diffrn_reflns_limit_l_min -26
_diffrn_reflns_number 68663
_diffrn_reflns_theta_full 29.99
_diffrn_reflns_theta_max 29.99
_diffrn_reflns_theta_min 2.16
_diffrn_standards_decay_% 0
_exptl_absorpt_coefficient_mu 3.708
_exptl_absorpt_correction_T_max 0.44
_exptl_absorpt_correction_T_min 0.37
_exptl_absorpt_correction_type multi-scan
_exptl_absorpt_process_details 'program SADABS'
_exptl_crystal_colour colorless
_exptl_crystal_density_diffrn 1.445
_exptl_crystal_density_method 'not measured'
_exptl_crystal_description irregular
_exptl_crystal_F_000 1592
_exptl_crystal_size_max 0.26
_exptl_crystal_size_mid 0.24
_exptl_crystal_size_min 0.22
_refine_diff_density_max 2.704
_refine_diff_density_min -1.860
_refine_diff_density_rms 0.135
_refine_ls_extinction_method none
_refine_ls_goodness_of_fit_ref 1.185
_refine_ls_hydrogen_treatment constr
_refine_ls_matrix_type full
_refine_ls_number_parameters 424
_refine_ls_number_reflns 10241
_refine_ls_number_restraints 143
_refine_ls_restrained_S_all 1.182
_refine_ls_R_factor_all 0.0612
_refine_ls_R_factor_gt 0.0528
_refine_ls_shift/su_max 0.002
_refine_ls_shift/su_mean 0.000
_refine_ls_structure_factor_coef Fsqd
_refine_ls_weighting_details 'calc w=1/[\s^2^(Fo^2^)+(0.0296P)^2^+17.0798P] where P=(Fo^2^+2Fc^2^)/3'
_refine_ls_weighting_scheme calc
_refine_ls_wR_factor_gt 0.1096
_refine_ls_wR_factor_ref 0.1124
_reflns_number_gt 9072
_reflns_number_total 10241
_reflns_threshold_expression >2sigma(I)
_cod_data_source_file om060967xsi20070126_104934.cif
_cod_data_source_block 4solv-812
_cod_depositor_comments
;
The following automatic conversions were performed:

'_symmetry_cell_setting' value 'Monoclinic' changed to 'monoclinic'
according to /home/saulius/struct/CIF-dictionaries/cif_core.dic
dictionary named 'cif_core.dic' version 2.4.1 from 2010-06-29.

Automatic conversion script
Id: cif_fix_values 1715 2011-07-08 13:25:40Z adriana 
;
_cod_original_sg_symbol_H-M P2(1)/n
_cod_database_code 4072712

loop_
_symmetry_equiv_pos_as_xyz
'x, y, z'
'-x+1/2, y+1/2, -z+1/2'
'-x, -y, -z'
'x-1/2, -y-1/2, z-1/2'

loop_
_atom_site_label
_atom_site_type_symbol
_atom_site_fract_x
_atom_site_fract_y
_atom_site_fract_z
_atom_site_U_iso_or_equiv
_atom_site_adp_type
_atom_site_occupancy
_atom_site_symmetry_multiplicity
_atom_site_calc_flag
_atom_site_refinement_flags
Ir Ir 0.575709(15) 0.534299(13) 0.310926(9) 0.02851(6) Uani 1 1 d U
B B 0.4172(5) 0.3870(5) 0.2452(3) 0.0370(11) Uani 1 1 d U
H0B H 0.3689 0.3409 0.2222 0.044 Uiso 1 1 calc R
N11 N 0.3543(4) 0.4619(4) 0.2764(2) 0.0394(9) Uani 1 1 d U
N12 N 0.4051(4) 0.5335(3) 0.3083(2) 0.0353(8) Uani 1 1 d U
C13 C 0.3303(5) 0.5854(5) 0.3319(3) 0.0479(12) Uani 1 1 d U
C14 C 0.2347(5) 0.5463(5) 0.3157(4) 0.0572(14) Uani 1 1 d U
H14A H 0.1696 0.5693 0.3269 0.069 Uiso 1 1 calc R
C15 C 0.2508(5) 0.4686(5) 0.2807(3) 0.0508(13) Uani 1 1 d U
C16 C 0.3541(7) 0.6708(5) 0.3699(4) 0.0664(19) Uani 1 1 d U
H16A H 0.4199 0.6649 0.3996 0.100 Uiso 1 1 calc R
H16B H 0.2983 0.6849 0.3998 0.100 Uiso 1 1 calc R
H16C H 0.3599 0.7192 0.3355 0.100 Uiso 1 1 calc R
C17 C 0.1748(6) 0.3997(7) 0.2513(5) 0.076(2) Uani 1 1 d U
H17A H 0.1801 0.3932 0.2003 0.113 Uiso 1 1 calc R
H17B H 0.1042 0.4187 0.2594 0.113 Uiso 1 1 calc R
H17C H 0.1901 0.3421 0.2749 0.113 Uiso 1 1 calc R
N21 N 0.4874(3) 0.3434(3) 0.3050(2) 0.0319(8) Uani 1 1 d U
N22 N 0.5704(3) 0.3916(3) 0.33809(19) 0.0300(8) Uani 1 1 d U
C23 C 0.6184(4) 0.3370(4) 0.3856(3) 0.0337(10) Uani 1 1 d U
C24 C 0.5676(5) 0.2549(4) 0.3850(3) 0.0416(11) Uani 1 1 d U
H24A H 0.5862 0.2045 0.4141 0.050 Uiso 1 1 calc R
C25 C 0.4847(5) 0.2607(4) 0.3337(3) 0.0374(11) Uani 1 1 d U
C26 C 0.7139(5) 0.3656(5) 0.4304(4) 0.0504(15) Uani 1 1 d U
H26A H 0.7378 0.4236 0.4135 0.076 Uiso 1 1 calc R
H26B H 0.7685 0.3205 0.4273 0.076 Uiso 1 1 calc R
H26C H 0.6980 0.3715 0.4797 0.076 Uiso 1 1 calc R
C27 C 0.4025(6) 0.1938(5) 0.3111(4) 0.0569(17) Uani 1 1 d U
H27A H 0.4009 0.1841 0.2599 0.085 Uiso 1 1 calc R
H27B H 0.3348 0.2163 0.3227 0.085 Uiso 1 1 calc R
H27C H 0.4177 0.1369 0.3359 0.085 Uiso 1 1 calc R
N31 N 0.4845(4) 0.4268(3) 0.1897(2) 0.0339(9) Uani 1 1 d U
N32 N 0.5557(3) 0.4942(3) 0.2058(2) 0.0288(7) Uani 1 1 d U
C33 C 0.5972(4) 0.5141(4) 0.1446(3) 0.0345(10) Uani 1 1 d U
C34 C 0.5524(4) 0.4586(4) 0.0909(3) 0.0393(11) Uani 1 1 d U
H34A H 0.5677 0.4584 0.0428 0.047 Uiso 1 1 calc R
C35 C 0.4834(5) 0.4054(4) 0.1200(3) 0.0399(11) Uani 1 1 d U
C36 C 0.6739(5) 0.5873(5) 0.1360(3) 0.0474(14) Uani 1 1 d U
H36A H 0.7139 0.5988 0.1816 0.071 Uiso 1 1 calc R
H36B H 0.6370 0.6421 0.1199 0.071 Uiso 1 1 calc R
H36C H 0.7211 0.5691 0.1010 0.071 Uiso 1 1 calc R
C37 C 0.4143(6) 0.3350(6) 0.0850(4) 0.0608(19) Uani 1 1 d U
H37A H 0.4270 0.3304 0.0350 0.091 Uiso 1 1 calc R
H37B H 0.3416 0.3513 0.0887 0.091 Uiso 1 1 calc R
H37C H 0.4290 0.2771 0.1084 0.091 Uiso 1 1 calc R
C1 C 0.5885(5) 0.6692(4) 0.2885(3) 0.0385(11) Uani 1 1 d U
H1A H 0.5675 0.6789 0.2376 0.046 Uiso 1 1 calc R
H1B H 0.5399 0.7032 0.3158 0.046 Uiso 1 1 calc R
C4 C 0.7311(5) 0.5443(4) 0.3097(3) 0.0387(10) Uani 1 1 d U
H4A H 0.7730 0.4922 0.3072 0.046 Uiso 1 1 calc R
C2 C 0.6974(5) 0.7059(4) 0.3058(3) 0.0407(11) Uani 1 1 d U
C3 C 0.7752(5) 0.6293(4) 0.3125(3) 0.0430(12) Uani 1 1 d U
C5 C 0.7262(6) 0.7801(4) 0.2552(4) 0.0533(16) Uani 1 1 d U
H5A H 0.7378 0.7537 0.2093 0.080 Uiso 1 1 calc R
H5B H 0.7897 0.8102 0.2751 0.080 Uiso 1 1 calc R
H5C H 0.6695 0.8238 0.2490 0.080 Uiso 1 1 calc R
C6 C 0.8865(5) 0.6426(6) 0.2979(4) 0.0602(18) Uani 1 1 d U
H6A H 0.9243 0.5858 0.3052 0.090 Uiso 1 1 calc R
H6B H 0.9186 0.6881 0.3302 0.090 Uiso 1 1 calc R
H6C H 0.8893 0.6624 0.2489 0.090 Uiso 1 1 calc R
C7 C 0.7031(6) 0.7594(5) 0.3807(4) 0.0503(12) Uani 1 1 d U
C8 C 0.7773(5) 0.7346(5) 0.4347(3) 0.0464(13) Uani 1 1 d U
H8A H 0.8154 0.6819 0.4261 0.056 Uiso 1 1 calc R
C41 C 0.6267(6) 0.8333(5) 0.3877(4) 0.0564(14) Uani 1 1 d U
C42 C 0.6361(7) 0.9188(5) 0.3567(4) 0.0638(17) Uani 1 1 d U
H42A H 0.6898 0.9312 0.3271 0.077 Uiso 1 1 calc R
C43 C 0.5650(7) 0.9834(5) 0.3706(5) 0.0630(17) Uani 1 1 d U
H43A H 0.5734 1.0415 0.3512 0.076 Uiso 1 1 calc R
C44 C 0.4883(8) 0.9716(6) 0.4078(5) 0.075(2) Uani 1 1 d U
H44A H 0.4416 1.0197 0.4139 0.090 Uiso 1 1 calc R
C45 C 0.4727(7) 0.8885(5) 0.4393(4) 0.0638(17) Uani 1 1 d U
H45A H 0.4155 0.8785 0.4665 0.077 Uiso 1 1 calc R
C46 C 0.5441(6) 0.8209(5) 0.4293(4) 0.0615(17) Uani 1 1 d U
H46A H 0.5365 0.7644 0.4515 0.074 Uiso 1 1 calc R
C51 C 0.8059(5) 0.7787(5) 0.5046(3) 0.0476(13) Uani 1 1 d U
C52 C 0.7692(6) 0.8608(5) 0.5245(4) 0.0526(14) Uani 1 1 d U
H52A H 0.7202 0.8924 0.4933 0.063 Uiso 1 1 calc R
C53 C 0.8031(6) 0.8983(6) 0.5902(4) 0.0579(15) Uani 1 1 d U
H53A H 0.7779 0.9556 0.6026 0.069 Uiso 1 1 calc R
C54 C 0.8723(6) 0.8536(5) 0.6371(3) 0.0580(16) Uani 1 1 d U
H54A H 0.8942 0.8789 0.6820 0.070 Uiso 1 1 calc R
C55 C 0.9087(7) 0.7722(6) 0.6180(4) 0.0664(19) Uani 1 1 d U
H55A H 0.9564 0.7404 0.6499 0.080 Uiso 1 1 calc R
C56 C 0.8768(7) 0.7353(5) 0.5522(4) 0.0615(17) Uani 1 1 d U
H56A H 0.9042 0.6789 0.5397 0.074 Uiso 1 1 calc R
N61 N 0.5911(3) 0.5646(3) 0.4120(2) 0.0280(8) Uani 1 1 d U
C62 C 0.6048(4) 0.5798(3) 0.4714(3) 0.0296(9) Uani 1 1 d U
C63 C 0.6242(5) 0.5989(4) 0.5462(3) 0.0397(12) Uani 1 1 d U
H63A H 0.6327 0.6638 0.5531 0.059 Uiso 1 1 calc R
H63B H 0.6876 0.5680 0.5653 0.059 Uiso 1 1 calc R
H63C H 0.5653 0.5780 0.5709 0.059 Uiso 1 1 calc R

loop_
_atom_site_aniso_label
_atom_site_aniso_U_11
_atom_site_aniso_U_22
_atom_site_aniso_U_33
_atom_site_aniso_U_23
_atom_site_aniso_U_13
_atom_site_aniso_U_12
Ir 0.02924(10) 0.02858(9) 0.02775(9) -0.00032(8) 0.00276(6) -0.00199(9)
B 0.026(3) 0.045(3) 0.039(3) 0.000(2) -0.0057(18) -0.006(2)
N11 0.0255(19) 0.051(2) 0.040(2) 0.0062(19) -0.0023(16) 0.0031(17)
N12 0.0327(17) 0.040(2) 0.033(2) 0.0049(17) 0.0025(15) 0.0066(17)
C13 0.047(3) 0.055(3) 0.043(3) 0.012(2) 0.012(2) 0.021(2)
C14 0.036(3) 0.078(4) 0.058(4) 0.024(3) 0.007(3) 0.027(2)
C15 0.026(2) 0.077(4) 0.049(3) 0.018(3) -0.001(2) 0.009(2)
C16 0.086(5) 0.051(4) 0.065(4) 0.003(3) 0.022(4) 0.030(3)
C17 0.027(3) 0.115(6) 0.082(5) 0.010(5) -0.007(3) -0.008(4)
N21 0.027(2) 0.0288(18) 0.039(2) -0.0011(15) -0.0003(16) -0.0034(15)
N22 0.036(2) 0.0367(18) 0.0157(14) 0.0048(14) -0.0053(13) 0.0003(16)
C23 0.029(2) 0.036(2) 0.036(2) 0.0031(19) 0.0004(18) 0.0095(19)
C24 0.042(3) 0.034(2) 0.049(3) 0.011(2) 0.008(2) 0.009(2)
C25 0.034(3) 0.035(2) 0.044(3) 0.002(2) 0.007(2) -0.0010(19)
C26 0.035(3) 0.062(4) 0.052(3) 0.006(3) -0.012(2) 0.008(3)
C27 0.047(4) 0.041(3) 0.085(5) 0.002(3) 0.017(3) -0.015(3)
N31 0.031(2) 0.038(2) 0.0327(18) -0.0040(15) -0.0022(15) -0.0007(17)
N32 0.0234(19) 0.0325(19) 0.0301(16) -0.0003(14) 0.0007(14) 0.0030(15)
C33 0.032(3) 0.044(3) 0.0281(19) 0.0034(18) 0.0023(18) 0.0073(19)
C34 0.037(3) 0.050(3) 0.030(2) 0.000(2) 0.0009(19) 0.012(2)
C35 0.036(3) 0.048(3) 0.034(2) -0.005(2) -0.0047(19) 0.006(2)
C36 0.041(3) 0.065(4) 0.037(3) 0.006(3) 0.009(2) -0.005(3)
C37 0.064(5) 0.070(5) 0.046(3) -0.014(3) -0.011(3) -0.013(3)
C1 0.046(3) 0.0256(19) 0.042(3) 0.0021(18) -0.009(2) -0.0073(18)
C4 0.038(2) 0.043(2) 0.036(2) -0.007(2) 0.0064(19) -0.0088(19)
C2 0.041(3) 0.040(2) 0.039(2) 0.0095(19) -0.006(2) -0.0109(19)
C3 0.038(3) 0.044(3) 0.049(3) 0.002(2) 0.014(2) -0.008(2)
C5 0.060(4) 0.044(3) 0.057(3) 0.010(3) 0.008(3) -0.012(3)
C6 0.031(3) 0.074(5) 0.075(5) -0.004(4) 0.002(3) -0.017(3)
C7 0.052(4) 0.047(3) 0.051(3) -0.002(2) -0.002(2) -0.011(2)
C8 0.050(3) 0.049(3) 0.039(2) -0.002(2) 0.001(2) -0.018(3)
C41 0.067(4) 0.042(3) 0.059(4) 0.000(3) 0.000(3) -0.009(3)
C42 0.076(5) 0.047(3) 0.067(5) 0.004(3) -0.003(4) -0.006(3)
C43 0.068(5) 0.036(3) 0.080(5) -0.003(3) -0.015(3) -0.002(3)
C44 0.097(6) 0.055(4) 0.072(5) 0.001(4) 0.000(4) 0.005(4)
C45 0.076(5) 0.053(4) 0.061(4) -0.003(3) -0.005(3) 0.004(3)
C46 0.065(5) 0.054(4) 0.065(4) -0.001(3) 0.006(3) -0.001(3)
C51 0.050(4) 0.054(3) 0.038(2) -0.004(2) 0.001(2) -0.028(3)
C52 0.044(4) 0.065(4) 0.049(3) -0.006(3) 0.003(2) -0.018(3)
C53 0.051(4) 0.066(4) 0.058(4) -0.020(3) 0.011(3) -0.019(3)
C54 0.052(4) 0.080(4) 0.042(3) -0.016(3) 0.003(2) -0.033(3)
C55 0.067(5) 0.080(5) 0.049(3) -0.004(3) -0.012(3) -0.014(4)
C56 0.076(5) 0.054(4) 0.052(3) -0.005(3) -0.008(3) -0.013(3)
N61 0.0218(19) 0.0280(18) 0.0342(16) 0.0016(14) 0.0024(14) -0.0006(16)
C62 0.026(2) 0.031(2) 0.0318(19) 0.0019(18) 0.0020(18) 0.0021(19)
C63 0.036(3) 0.052(3) 0.031(2) 0.001(2) 0.001(2) -0.003(3)

loop_
_atom_type_symbol
_atom_type_description
_atom_type_scat_dispersion_real
_atom_type_scat_dispersion_imag
_atom_type_scat_source
C C 0.0033 0.0016 'International Tables Vol C Tables 4.2.6.8 and 6.1.1.4'
H H 0.0000 0.0000 'International Tables Vol C Tables 4.2.6.8 and 6.1.1.4'
B B 0.0013 0.0007 'International Tables Vol C Tables 4.2.6.8 and 6.1.1.4'
N N 0.0061 0.0033 'International Tables Vol C Tables 4.2.6.8 and 6.1.1.4'
Ir Ir -1.4442 7.9887 'International Tables Vol C Tables 4.2.6.8 and 6.1.1.4'
Cl Cl 0.1484 0.1585 'International Tables Vol C Tables 4.2.6.8 and 6.1.1.4'

loop_
_geom_angle_atom_site_label_1
_geom_angle_atom_site_label_2
_geom_angle_atom_site_label_3
_geom_angle
N61 Ir C4 89.00(19)
N61 Ir C1 88.5(2)
C4 Ir C1 80.0(2)
N61 Ir N32 176.29(17)
C4 Ir N32 92.67(19)
C1 Ir N32 95.0(2)
N61 Ir N22 89.76(16)
C4 Ir N22 97.3(2)
C1 Ir N22 176.88(19)
N32 Ir N22 86.74(15)
N61 Ir N12 92.02(17)
C4 Ir N12 175.6(2)
C1 Ir N12 95.7(2)
N32 Ir N12 86.57(16)
N22 Ir N12 86.98(17)
N21 B N11 108.8(5)
N21 B N31 109.6(5)
N11 B N31 109.7(5)
N21 B H0B 109.6
N11 B H0B 109.6
N31 B H0B 109.6
C15 N11 N12 110.7(5)
C15 N11 B 129.9(6)
N12 N11 B 119.3(4)
C13 N12 N11 105.3(5)
C13 N12 Ir 137.6(5)
N11 N12 Ir 117.0(3)
N12 C13 C14 110.0(6)
N12 C13 C16 122.1(7)
C14 C13 C16 128.0(6)
C15 C14 C13 107.1(6)
C15 C14 H14A 126.4
C13 C14 H14A 126.4
N11 C15 C14 106.8(6)
N11 C15 C17 123.2(7)
C14 C15 C17 130.0(6)
C13 C16 H16A 109.5
C13 C16 H16B 109.5
H16A C16 H16B 109.5
C13 C16 H16C 109.5
H16A C16 H16C 109.5
H16B C16 H16C 109.5
C15 C17 H17A 109.5
C15 C17 H17B 109.5
H17A C17 H17B 109.5
C15 C17 H17C 109.5
H17A C17 H17C 109.5
H17B C17 H17C 109.5
C25 N21 N22 109.6(4)
C25 N21 B 130.7(5)
N22 N21 B 119.7(4)
C23 N22 N21 106.5(4)
C23 N22 Ir 137.1(4)
N21 N22 Ir 115.7(3)
N22 C23 C24 110.0(5)
N22 C23 C26 121.5(5)
C24 C23 C26 128.4(5)
C25 C24 C23 106.7(5)
C25 C24 H24A 126.7
C23 C24 H24A 126.7
N21 C25 C24 107.1(5)
N21 C25 C27 122.6(6)
C24 C25 C27 130.3(6)
C23 C26 H26A 109.5
C23 C26 H26B 109.5
H26A C26 H26B 109.5
C23 C26 H26C 109.5
H26A C26 H26C 109.5
H26B C26 H26C 109.5
C25 C27 H27A 109.5
C25 C27 H27B 109.5
H27A C27 H27B 109.5
C25 C27 H27C 109.5
H27A C27 H27C 109.5
H27B C27 H27C 109.5
C35 N31 N32 109.4(4)
C35 N31 B 128.1(5)
N32 N31 B 122.5(4)
C33 N32 N31 106.3(4)
C33 N32 Ir 137.4(4)
N31 N32 Ir 116.3(3)
N32 C33 C34 109.0(5)
N32 C33 C36 124.9(5)
C34 C33 C36 126.0(5)
C35 C34 C33 107.2(5)
C35 C34 H34A 126.4
C33 C34 H34A 126.4
C34 C35 N31 108.2(5)
C34 C35 C37 128.5(6)
N31 C35 C37 123.3(6)
C33 C36 H36A 109.5
C33 C36 H36B 109.5
H36A C36 H36B 109.5
C33 C36 H36C 109.5
H36A C36 H36C 109.5
H36B C36 H36C 109.5
C35 C37 H37A 109.5
C35 C37 H37B 109.5
H37A C37 H37B 109.5
C35 C37 H37C 109.5
H37A C37 H37C 109.5
H37B C37 H37C 109.5
C2 C1 Ir 113.4(4)
C2 C1 H1A 108.9
Ir C1 H1A 108.9
C2 C1 H1B 108.9
Ir C1 H1B 108.9
H1A C1 H1B 107.7
C3 C4 Ir 118.2(5)
C3 C4 H4A 120.9
Ir C4 H4A 120.9
C3 C2 C1 109.9(5)
C3 C2 C5 113.5(5)
C1 C2 C5 113.5(5)
C3 C2 C7 108.6(5)
C1 C2 C7 109.4(5)
C5 C2 C7 101.5(5)
C4 C3 C6 120.6(6)
C4 C3 C2 114.6(5)
C6 C3 C2 121.6(6)
C2 C5 H5A 109.5
C2 C5 H5B 109.5
H5A C5 H5B 109.5
C2 C5 H5C 109.5
H5A C5 H5C 109.5
H5B C5 H5C 109.5
C3 C6 H6A 109.5
C3 C6 H6B 109.5
H6A C6 H6B 109.5
C3 C6 H6C 109.5
H6A C6 H6C 109.5
H6B C6 H6C 109.5
C8 C7 C41 123.3(6)
C8 C7 C2 119.2(6)
C41 C7 C2 117.5(6)
C7 C8 C51 129.5(7)
C7 C8 H8A 115.3
C51 C8 H8A 115.3
C46 C41 C42 117.0(8)
C46 C41 C7 119.9(6)
C42 C41 C7 123.0(7)
C43 C42 C41 117.8(8)
C43 C42 H42A 121.1
C41 C42 H42A 121.1
C44 C43 C42 125.2(8)
C44 C43 H43A 117.4
C42 C43 H43A 117.4
C43 C44 C45 120.4(9)
C43 C44 H44A 119.8
C45 C44 H44A 119.8
C46 C45 C44 117.3(9)
C46 C45 H45A 121.3
C44 C45 H45A 121.3
C45 C46 C41 122.2(8)
C45 C46 H46A 118.9
C41 C46 H46A 118.9
C52 C51 C56 117.3(6)
C52 C51 C8 124.8(7)
C56 C51 C8 117.9(7)
C51 C52 C53 120.8(7)
C51 C52 H52A 119.6
C53 C52 H52A 119.6
C54 C53 C52 121.0(8)
C54 C53 H53A 119.5
C52 C53 H53A 119.5
C55 C54 C53 118.6(6)
C55 C54 H54A 120.7
C53 C54 H54A 120.7
C54 C55 C56 120.7(8)
C54 C55 H55A 119.7
C56 C55 H55A 119.7
C51 C56 C55 121.6(8)
C51 C56 H56A 119.2
C55 C56 H56A 119.2
C62 N61 Ir 176.5(4)
N61 C62 C63 178.9(6)
C62 C63 H63A 109.5
C62 C63 H63B 109.5
H63A C63 H63B 109.5
C62 C63 H63C 109.5
H63A C63 H63C 109.5
H63B C63 H63C 109.5

loop_
_geom_bond_atom_site_label_1
_geom_bond_atom_site_label_2
_geom_bond_distance
Ir N61 1.961(4)
Ir C4 2.016(6)
Ir C1 2.063(5)
Ir N32 2.075(4)
Ir N22 2.190(4)
Ir N12 2.202(5)
B N21 1.531(8)
B N11 1.531(8)
B N31 1.543(8)
B H0B 1.0000
N11 C15 1.351(7)
N11 N12 1.365(7)
N12 C13 1.346(7)
C13 C14 1.374(10)
C13 C16 1.480(11)
C14 C15 1.359(11)
C14 H14A 0.9500
C15 C17 1.493(11)
C16 H16A 0.9800
C16 H16B 0.9800
C16 H16C 0.9800
C17 H17A 0.9800
C17 H17B 0.9800
C17 H17C 0.9800
N21 C25 1.348(7)
N21 N22 1.392(6)
N22 C23 1.325(6)
C23 C24 1.388(8)
C23 C26 1.495(8)
C24 C25 1.381(8)
C24 H24A 0.9500
C25 C27 1.491(9)
C26 H26A 0.9800
C26 H26B 0.9800
C26 H26C 0.9800
C27 H27A 0.9800
C27 H27B 0.9800
C27 H27C 0.9800
N31 C35 1.360(7)
N31 N32 1.377(6)
N32 C33 1.354(6)
C33 C34 1.395(8)
C33 C36 1.492(8)
C34 C35 1.349(9)
C34 H34A 0.9500
C35 C37 1.492(9)
C36 H36A 0.9800
C36 H36B 0.9800
C36 H36C 0.9800
C37 H37A 0.9800
C37 H37B 0.9800
C37 H37C 0.9800
C1 C2 1.518(8)
C1 H1A 0.9900
C1 H1B 0.9900
C4 C3 1.387(8)
C4 H4A 0.9500
C2 C3 1.518(9)
C2 C5 1.530(8)
C2 C7 1.626(9)
C3 C6 1.504(9)
C5 H5A 0.9800
C5 H5B 0.9800
C5 H5C 0.9800
C6 H6A 0.9800
C6 H6B 0.9800
C6 H6C 0.9800
C7 C8 1.387(9)
C7 C41 1.492(10)
C8 C51 1.494(8)
C8 H8A 0.9500
C41 C46 1.396(11)
C41 C42 1.413(10)
C42 C43 1.372(11)
C42 H42A 0.9500
C43 C44 1.280(12)
C43 H43A 0.9500
C44 C45 1.398(11)
C44 H44A 0.9500
C45 C46 1.391(11)
C45 H45A 0.9500
C46 H46A 0.9500
C51 C52 1.377(10)
C51 C56 1.387(10)
C52 C53 1.398(9)
C52 H52A 0.9500
C53 C54 1.375(11)
C53 H53A 0.9500
C54 C55 1.361(12)
C54 H54A 0.9500
C55 C56 1.391(10)
C55 H55A 0.9500
C56 H56A 0.9500
N61 C62 1.146(6)
C62 C63 1.447(7)
C63 H63A 0.9800
C63 H63B 0.9800
C63 H63C 0.9800

loop_
_geom_torsion_atom_site_label_1
_geom_torsion_atom_site_label_2
_geom_torsion_atom_site_label_3
_geom_torsion_atom_site_label_4
_geom_torsion
N21 B N11 C15 -114.6(6)
N31 B N11 C15 125.5(6)
N21 B N11 N12 62.4(6)
N31 B N11 N12 -57.4(6)
C15 N11 N12 C13 -0.5(6)
B N11 N12 C13 -178.1(5)
C15 N11 N12 Ir 177.9(4)
B N11 N12 Ir 0.3(6)
N61 Ir N12 C13 45.6(6)
C1 Ir N12 C13 -43.2(6)
N32 Ir N12 C13 -137.9(6)
N22 Ir N12 C13 135.2(6)
N61 Ir N12 N11 -132.2(4)
C1 Ir N12 N11 139.1(4)
N32 Ir N12 N11 44.4(4)
N22 Ir N12 N11 -42.5(4)
N11 N12 C13 C14 0.6(6)
Ir N12 C13 C14 -177.4(4)
N11 N12 C13 C16 -179.9(6)
Ir N12 C13 C16 2.2(9)
N12 C13 C14 C15 -0.4(7)
C16 C13 C14 C15 -180.0(6)
N12 N11 C15 C14 0.3(7)
B N11 C15 C14 177.6(6)
N12 N11 C15 C17 -179.4(6)
B N11 C15 C17 -2.1(10)
C13 C14 C15 N11 0.1(7)
C13 C14 C15 C17 179.7(7)
N11 B N21 C25 111.6(6)
N31 B N21 C25 -128.5(6)
N11 B N21 N22 -69.0(6)
N31 B N21 N22 50.9(6)
C25 N21 N22 C23 1.2(6)
B N21 N22 C23 -178.3(5)
C25 N21 N22 Ir -171.1(3)
B N21 N22 Ir 9.4(6)
N61 Ir N22 C23 -40.2(5)
C4 Ir N22 C23 48.8(5)
N32 Ir N22 C23 141.0(5)
N12 Ir N22 C23 -132.2(5)
N61 Ir N22 N21 128.9(3)
C4 Ir N22 N21 -142.1(3)
N32 Ir N22 N21 -49.8(3)
N12 Ir N22 N21 36.9(3)
N21 N22 C23 C24 -0.9(6)
Ir N22 C23 C24 168.9(4)
N21 N22 C23 C26 178.4(5)
Ir N22 C23 C26 -11.8(8)
N22 C23 C24 C25 0.3(7)
C26 C23 C24 C25 -178.9(6)
N22 N21 C25 C24 -1.0(6)
B N21 C25 C24 178.4(5)
N22 N21 C25 C27 178.1(5)
B N21 C25 C27 -2.5(9)
C23 C24 C25 N21 0.4(6)
C23 C24 C25 C27 -178.5(6)
N21 B N31 C35 119.7(6)
N11 B N31 C35 -121.0(6)
N21 B N31 N32 -62.0(7)
N11 B N31 N32 57.3(6)
C35 N31 N32 C33 0.6(6)
B N31 N32 C33 -178.0(5)
C35 N31 N32 Ir -177.3(4)
B N31 N32 Ir 4.1(6)
C4 Ir N32 C33 -37.9(5)
C1 Ir N32 C33 42.3(5)
N22 Ir N32 C33 -135.1(5)
N12 Ir N32 C33 137.7(5)
C4 Ir N32 N31 139.1(4)
C1 Ir N32 N31 -140.7(4)
N22 Ir N32 N31 41.9(4)
N12 Ir N32 N31 -45.2(4)
N31 N32 C33 C34 -0.5(6)
Ir N32 C33 C34 176.8(4)
N31 N32 C33 C36 176.3(5)
Ir N32 C33 C36 -6.4(9)
N32 C33 C34 C35 0.2(6)
C36 C33 C34 C35 -176.6(6)
C33 C34 C35 N31 0.2(7)
C33 C34 C35 C37 179.3(6)
N32 N31 C35 C34 -0.5(6)
B N31 C35 C34 178.0(5)
N32 N31 C35 C37 -179.6(6)
B N31 C35 C37 -1.2(10)
N61 Ir C1 C2 71.4(4)
C4 Ir C1 C2 -17.8(4)
N32 Ir C1 C2 -109.7(4)
N12 Ir C1 C2 163.3(4)
N61 Ir C4 C3 -73.9(5)
C1 Ir C4 C3 14.8(5)
N32 Ir C4 C3 109.4(5)
N22 Ir C4 C3 -163.5(4)
Ir C1 C2 C3 18.2(6)
Ir C1 C2 C5 146.5(5)
Ir C1 C2 C7 -100.9(5)
Ir C4 C3 C6 -168.3(5)
Ir C4 C3 C2 -8.3(7)
C1 C2 C3 C4 -6.8(7)
C5 C2 C3 C4 -135.1(6)
C7 C2 C3 C4 112.8(6)
C1 C2 C3 C6 153.0(6)
C5 C2 C3 C6 24.7(8)
C7 C2 C3 C6 -87.3(7)
C3 C2 C7 C8 4.5(8)
C1 C2 C7 C8 124.4(6)
C5 C2 C7 C8 -115.3(7)
C3 C2 C7 C41 -175.2(5)
C1 C2 C7 C41 -55.2(7)
C5 C2 C7 C41 65.0(7)
C41 C7 C8 C51 -7.7(11)
C2 C7 C8 C51 172.6(6)
C8 C7 C41 C46 -72.8(9)
C2 C7 C41 C46 106.9(8)
C8 C7 C41 C42 103.9(9)
C2 C7 C41 C42 -76.4(9)
C46 C41 C42 C43 1.1(11)
C7 C41 C42 C43 -175.7(7)
C41 C42 C43 C44 -2.5(13)
C42 C43 C44 C45 1.5(14)
C43 C44 C45 C46 0.8(13)
C44 C45 C46 C41 -2.1(12)
C42 C41 C46 C45 1.1(12)
C7 C41 C46 C45 178.0(7)
C7 C8 C51 C52 -7.8(11)
C7 C8 C51 C56 174.1(7)
C56 C51 C52 C53 0.3(10)
C8 C51 C52 C53 -177.8(6)
C51 C52 C53 C54 -1.3(10)
C52 C53 C54 C55 1.0(11)
C53 C54 C55 C56 0.2(12)
C52 C51 C56 C55 0.9(11)
C8 C51 C56 C55 179.1(7)
C54 C55 C56 C51 -1.1(13)
